data_7035178
loop_
_publ_author_name
'Zhang, Jian-Han'
'Clark, Daniel J.'
'Brant, Jacilynn A.'
'Sinagra, Charles W.'
'Kim, Yong Soo'
'Jang, Joon I.'
'Aitken, Jennifer A.'

_publ_section_title
;
 Infrared nonlinear optical properties of lithium-containing diamond-like
 semiconductors Li2ZnGeSe4 and Li2ZnSnSe4.
;
_journal_issue 24
_journal_name_full 'Dalton transactions (Cambridge, England : 2003)'
_journal_page_first 11212
_journal_page_last 11222
_journal_paper_doi 10.1039/c5dt01635e
_journal_volume 44
_journal_year 2015
_chemical_formula_sum 'Li2 Se4 Sn Zn'
_chemical_formula_weight 513.78
_chemical_name_systematic
; 
 ? 
;
_space_group_IT_number 7
_symmetry_cell_setting monoclinic
_symmetry_space_group_name_Hall 'P -2yac'
_symmetry_space_group_name_H-M 'P 1 n 1'
_atom_sites_solution_hydrogens none
_atom_sites_solution_primary direct
_atom_sites_solution_secondary difmap
_audit_creation_method SHELXL-97
_cell_angle_alpha 90.00
_cell_angle_beta 90.0500(10)
_cell_angle_gamma 90.00
_cell_formula_units_Z 2
_cell_length_a 6.68480(10)
_cell_length_b 7.03030(10)
_cell_length_c 8.32340(10)
_cell_measurement_temperature 296(2)
_cell_volume 391.168(9)
_computing_cell_refinement 'Bruker SMART'
_computing_data_collection 'Bruker SMART'
_computing_data_reduction 'Bruker SMART'
_computing_structure_refinement 'SHELXL-97 (Sheldrick, 1997)'
_computing_structure_solution 'SHELXS-97 (Sheldrick, 1990)'
_diffrn_ambient_temperature 296(2)
_diffrn_detector_area_resol_mean NA
_diffrn_measured_fraction_theta_full 0.998
_diffrn_measured_fraction_theta_max 0.998
_diffrn_measurement_device_type 'Bruker Smart Apex II'
_diffrn_measurement_method 'Phi and Omega Scans'
_diffrn_radiation_monochromator graphite
_diffrn_radiation_source 'fine-focus sealed tube'
_diffrn_radiation_type MoK\a
_diffrn_radiation_wavelength 0.71073
_diffrn_reflns_av_R_equivalents 0.0255
_diffrn_reflns_av_sigmaI/netI 0.0334
_diffrn_reflns_limit_h_max 8
_diffrn_reflns_limit_h_min -8
_diffrn_reflns_limit_k_max 9
_diffrn_reflns_limit_k_min -9
_diffrn_reflns_limit_l_max 10
_diffrn_reflns_limit_l_min -10
_diffrn_reflns_number 5006
_diffrn_reflns_theta_full 27.14
_diffrn_reflns_theta_max 27.14
_diffrn_reflns_theta_min 2.90
_diffrn_standards_decay_% NA
_diffrn_standards_interval_count NA
_diffrn_standards_interval_time NA
_diffrn_standards_number NA
_exptl_absorpt_coefficient_mu 24.754
_exptl_absorpt_correction_T_max 0.2421
_exptl_absorpt_correction_T_min 0.0342
_exptl_absorpt_correction_type multi-scan
_exptl_crystal_colour orange
_exptl_crystal_density_diffrn 4.362
_exptl_crystal_density_method 'not measured'
_exptl_crystal_description prism
_exptl_crystal_F_000 444
_exptl_crystal_size_max 0.42
_exptl_crystal_size_mid 0.15
_exptl_crystal_size_min 0.08
_refine_diff_density_max 0.499
_refine_diff_density_min -0.496
_refine_diff_density_rms 0.110
_refine_ls_abs_structure_details 'Flack H D (1983), Acta Cryst. A39, 876-881'
_refine_ls_abs_structure_Flack 0.073(9)
_refine_ls_extinction_coef 0.0167(4)
_refine_ls_extinction_expression Fc^*^=kFc[1+0.001xFc^2^\l^3^/sin(2\q)]^-1/4^
_refine_ls_extinction_method SHELXL
_refine_ls_goodness_of_fit_ref 0.901
_refine_ls_hydrogen_treatment none
_refine_ls_matrix_type full
_refine_ls_number_parameters 75
_refine_ls_number_reflns 1706
_refine_ls_number_restraints 2
_refine_ls_restrained_S_all 0.901
_refine_ls_R_factor_all 0.0139
_refine_ls_R_factor_gt 0.0138
_refine_ls_shift/su_max 0.009
_refine_ls_shift/su_mean 0.002
_refine_ls_structure_factor_coef Fsqd
_refine_ls_weighting_details 'calc w=1/[\s^2^(Fo^2^)+(0.0000P)^2^+0.0000P] where P=(Fo^2^+2Fc^2^)/3'
_refine_ls_weighting_scheme calc
_refine_ls_wR_factor_gt 0.0335
_refine_ls_wR_factor_ref 0.0336
_reflns_number_gt 1698
_reflns_number_total 1706
_reflns_threshold_expression >2sigma(I)
_cod_data_source_file c5dt01635e2.cif
_cod_data_source_block Li2ZnSnSe4
_cod_depositor_comments 'Adding full bibliography for 7035177--7035178.cif.'
_cod_original_sg_symbol_H-M Pn
_cod_database_code 7035178

loop_
_symmetry_equiv_pos_as_xyz
'x, y, z'
'x+1/2, -y, z+1/2'

loop_
_atom_site_label
_atom_site_type_symbol
_atom_site_fract_x
_atom_site_fract_y
_atom_site_fract_z
_atom_site_U_iso_or_equiv
_atom_site_adp_type
_atom_site_occupancy
_atom_site_symmetry_multiplicity
_atom_site_calc_flag
Li1 Li 0.375(5) 1.1590(8) 0.358(4) 0.027(3) Uani 1 1 d
Li2 Li 0.371(4) 0.6693(8) 1.092(3) 0.019(4) Uani 1 1 d
Zn1 Zn 0.36664(17) 0.67509(5) 0.61002(14) 0.0181(3) Uani 1 1 d
Sn1 Sn -0.13357(17) 0.82667(2) 0.35889(14) 0.01357(8) Uani 1 1 d
Se1 Se 0.48956(6) 0.81810(5) 0.36109(4) 0.01644(9) Uani 1 1 d
Se2 Se 0.48933(7) 0.34300(5) 0.61073(6) 0.01661(10) Uani 1 1 d
Se3 Se 0.48955(7) 0.83501(5) 0.85440(5) 0.01637(11) Uani 1 1 d
Se4 Se -0.00300(6) 0.67102(5) 0.60871(5) 0.01702(11) Uani 1 1 d

loop_
_atom_site_aniso_label
_atom_site_aniso_U_11
_atom_site_aniso_U_22
_atom_site_aniso_U_33
_atom_site_aniso_U_23
_atom_site_aniso_U_13
_atom_site_aniso_U_12
Li1 0.035(7) 0.021(4) 0.026(5) 0.001(4) 0.010(4) -0.006(5)
Li2 0.014(6) 0.030(6) 0.014(6) 0.001(3) 0.002(4) -0.006(3)
Zn1 0.0178(5) 0.0171(4) 0.0194(4) 0.00064(17) 0.0029(3) -0.00060(19)
Sn1 0.01180(14) 0.01343(13) 0.01549(15) 0.00013(10) 0.00105(9) 0.00004(10)
Se1 0.0124(2) 0.02037(17) 0.0166(2) 0.0011(3) 0.00153(15) -0.0003(3)
Se2 0.0169(2) 0.01461(17) 0.0183(2) 0.0023(2) 0.00353(15) 0.0004(2)
Se3 0.0171(2) 0.01425(15) 0.0178(2) -0.0013(2) -0.00003(17) 0.0020(2)
Se4 0.0135(3) 0.02068(17) 0.01688(18) 0.0026(2) 0.00112(16) 0.0004(2)

loop_
_atom_type_symbol
_atom_type_description
_atom_type_scat_dispersion_real
_atom_type_scat_dispersion_imag
_atom_type_scat_source
Li Li -0.0003 0.0001 'International Tables Vol C Tables 4.2.6.8 and 6.1.1.4'
Zn Zn 0.2839 1.4301 'International Tables Vol C Tables 4.2.6.8 and 6.1.1.4'
Se Se -0.0929 2.2259 'International Tables Vol C Tables 4.2.6.8 and 6.1.1.4'
Sn Sn -0.6537 1.4246 'International Tables Vol C Tables 4.2.6.8 and 6.1.1.4'

loop_
_geom_angle_atom_site_label_1
_geom_angle_atom_site_label_2
_geom_angle_atom_site_label_3
_geom_angle
_geom_angle_site_symmetry_1
_geom_angle_site_symmetry_3
Se1 Li1 Se4 111.1(11) . 2_574
Se1 Li1 Se3 108.6(8) . 2_474
Se4 Li1 Se3 107.8(12) 2_574 2_474
Se1 Li1 Se2 112.3(12) . 1_565
Se4 Li1 Se2 109.6(7) 2_574 1_565
Se3 Li1 Se2 107.2(10) 2_474 1_565
Se3 Li2 Se4 112.8(8) . 2_565
Se3 Li2 Se2 113.1(9) . 2_465
Se4 Li2 Se2 107.2(5) 2_565 2_465
Se3 Li2 Se1 114.2(6) . 1_556
Se4 Li2 Se1 103.3(8) 2_565 1_556
Se2 Li2 Se1 105.4(8) 2_465 1_556
Se1 Zn1 Se3 113.56(3) . .
Se1 Zn1 Se4 109.74(5) . .
Se3 Zn1 Se4 109.97(5) . .
Se1 Zn1 Se2 106.16(5) . .
Se3 Zn1 Se2 108.55(5) . .
Se4 Zn1 Se2 108.69(3) . .
Se4 Sn1 Se3 108.14(5) . 2_474
Se4 Sn1 Se1 109.33(4) . 1_455
Se3 Sn1 Se1 110.46(4) 2_474 1_455
Se4 Sn1 Se2 111.06(3) . 2_464
Se3 Sn1 Se2 109.14(5) 2_474 2_464
Se1 Sn1 Se2 108.71(5) 1_455 2_464
Zn1 Se1 Li1 107.3(7) . .
Zn1 Se1 Sn1 110.64(4) . 1_655
Li1 Se1 Sn1 106.3(7) . 1_655
Zn1 Se1 Li2 117.6(4) . 1_554
Li1 Se1 Li2 106.4(9) . 1_554
Sn1 Se1 Li2 108.0(5) 1_655 1_554
Zn1 Se2 Sn1 109.87(4) . 2_565
Zn1 Se2 Li2 111.25(13) . 2_564
Sn1 Se2 Li2 111.1(5) 2_565 2_564
Zn1 Se2 Li1 111.9(5) . 1_545
Sn1 Se2 Li1 109.5(5) 2_565 1_545
Li2 Se2 Li1 103.1(9) 2_564 1_545
Li2 Se3 Zn1 110.1(5) . .
Li2 Se3 Sn1 109.5(3) . 2_575
Zn1 Se3 Sn1 109.54(4) . 2_575
Li2 Se3 Li1 109.0(10) . 2_575
Zn1 Se3 Li1 110.5(6) . 2_575
Sn1 Se3 Li1 108.14(14) 2_575 2_575
Zn1 Se4 Sn1 110.25(4) . .
Zn1 Se4 Li1 108.3(8) . 2_475
Sn1 Se4 Li1 111.2(6) . 2_475
Zn1 Se4 Li2 110.1(5) . 2_464
Sn1 Se4 Li2 104.5(6) . 2_464
Li1 Se4 Li2 112.5(8) 2_475 2_464

loop_
_geom_bond_atom_site_label_1
_geom_bond_atom_site_label_2
_geom_bond_distance
_geom_bond_site_symmetry_2
Li1 Se1 2.516(12) .
Li1 Se4 2.53(3) 2_574
Li1 Se3 2.58(3) 2_474
Li1 Se2 2.58(3) 1_565
Li2 Se3 2.43(2) .
Li2 Se4 2.541(10) 2_565
Li2 Se2 2.56(2) 2_465
Li2 Se1 2.60(2) 1_556
Zn1 Se1 2.4459(12) .
Zn1 Se3 2.4645(13) .
Zn1 Se4 2.4712(13) .
Zn1 Se2 2.4745(6) .
Sn1 Se4 2.5059(13) .
Sn1 Se3 2.5172(6) 2_474
Sn1 Se1 2.5201(13) 1_455
Sn1 Se2 2.5233(13) 2_464
Se1 Sn1 2.5201(13) 1_655
Se1 Li2 2.60(2) 1_554
Se2 Sn1 2.5233(13) 2_565
Se2 Li2 2.56(2) 2_564
Se2 Li1 2.58(3) 1_545
Se3 Sn1 2.5172(6) 2_575
Se3 Li1 2.58(3) 2_575
Se4 Li1 2.53(3) 2_475
Se4 Li2 2.541(10) 2_464
